data_7034697
loop_
_publ_author_name
'Reich, Robert M.'
'Cokoja, Mirza'
'Markovits, Iulius I. E.'
'M\"unchmeyer, Christian J'
'Kaposi, Marlene'
'P\"othig, Alexander'
'Herrmann, Wolfgang A.'
'K\"uhn, Fritz E'

_publ_section_title
;
 Influence of substituents on cation-anion contacts in imidazolium
 perrhenates.
;
_journal_issue 18
_journal_name_full 'Dalton transactions (Cambridge, England : 2003)'
_journal_page_first 8669
_journal_page_last 8677
_journal_paper_doi 10.1039/c5dt00735f
_journal_volume 44
_journal_year 2015
_chemical_absolute_configuration unk
_chemical_compound_source 'see text'
_chemical_formula_moiety 'C14 H14 F5 N2, O4 Re'
_chemical_formula_sum 'C14 H14 F5 N2 O4 Re'
_chemical_formula_weight 555.48
_space_group_IT_number 19
_symmetry_cell_setting orthorhombic
_symmetry_Int_Tables_number 19
_symmetry_space_group_name_Hall 'P 2ac 2ab'
_symmetry_space_group_name_H-M 'P 21 21 21'
_atom_sites_solution_hydrogens geom
_atom_sites_solution_primary direct
_atom_sites_solution_secondary difmap
_audit_update_record
;
2014-10-23 deposited with the CCDC.
2015-03-31 downloaded from the CCDC.
;
_cell_angle_alpha 90
_cell_angle_beta 90
_cell_angle_gamma 90
_cell_formula_units_Z 4
_cell_length_a 9.6255(3)
_cell_length_b 11.6206(4)
_cell_length_c 15.4559(5)
_cell_measurement_reflns_used 9480
_cell_measurement_temperature 123
_cell_measurement_theta_max 33.0972
_cell_measurement_theta_min 2.6356
_cell_volume 1728.81(10)
_computing_cell_refinement 'SAINT (Bruker, 2008b)'
_computing_data_collection 'APEX II Control Software (Bruker, 2008a)'
_computing_data_reduction 'SAINT (Bruker, 2008b)'
_computing_molecular_graphics 'PLATON (Spek, 2011)'
_computing_publication_material 'PLATON (Spek, 2011), enCIFer (Allen, 2004)'
_computing_structure_refinement 'SHELXL97 (Sheldrick, 1997), SHELXLE (Huebschle, 2011)'
_computing_structure_solution 'SHELXS97 (Sheldrick, 1997)'
_diffrn_ambient_temperature 123
_diffrn_detector ' CCD plate '
_diffrn_detector_area_resol_mean 16
_diffrn_measured_fraction_theta_full 1.000
_diffrn_measured_fraction_theta_max 1.000
_diffrn_measurement_device ' \k-geometry diffractometer '
_diffrn_measurement_device_type ' Bruker APEX-II CCD '
_diffrn_measurement_method ' phi- and omega-rotation '
_diffrn_radiation_monochromator 'MONTEL optic'
_diffrn_radiation_probe x-ray
_diffrn_radiation_source 'rotating anode FR591'
_diffrn_radiation_type MoK\a
_diffrn_radiation_wavelength 0.71073
_diffrn_reflns_av_R_equivalents 0.0676
_diffrn_reflns_av_sigmaI/netI 0.0273
_diffrn_reflns_limit_h_max 14
_diffrn_reflns_limit_h_min -14
_diffrn_reflns_limit_k_max 17
_diffrn_reflns_limit_k_min -17
_diffrn_reflns_limit_l_max 23
_diffrn_reflns_limit_l_min -23
_diffrn_reflns_number 85286
_diffrn_reflns_reduction_process
;
;
_diffrn_reflns_theta_full 33.11
_diffrn_reflns_theta_max 33.11
_diffrn_reflns_theta_min 2.19
_exptl_absorpt_coefficient_mu 7.102
_exptl_absorpt_correction_T_max 0.314
_exptl_absorpt_correction_T_min 0.168
_exptl_absorpt_correction_type multi-scan
_exptl_absorpt_process_details 'SADABS, Bruker, 2008b'
_exptl_crystal_colour colourless
_exptl_crystal_density_diffrn 2.134
_exptl_crystal_density_method 'Not Measured'
_exptl_crystal_description block
_exptl_crystal_F_000 1056
_exptl_crystal_size_max 0.390
_exptl_crystal_size_mid 0.310
_exptl_crystal_size_min 0.210
_refine_diff_density_max 1.293
_refine_diff_density_min -1.351
_refine_diff_density_rms 0.092
_refine_ls_abs_structure_details 'Flack H.D. (1983), Acta Cryst. A39, 876-881'
_refine_ls_abs_structure_Flack 0.043(5)
_refine_ls_extinction_method none
_refine_ls_goodness_of_fit_ref 1.032
_refine_ls_hydrogen_treatment constr
_refine_ls_matrix_type full
_refine_ls_number_parameters 236
_refine_ls_number_reflns 6533
_refine_ls_number_restraints 0
_refine_ls_restrained_S_all 1.032
_refine_ls_R_factor_all 0.0221
_refine_ls_R_factor_gt 0.0205
_refine_ls_shift/su_max 0.002
_refine_ls_shift/su_mean 0.000
_refine_ls_structure_factor_coef Fsqd
_refine_ls_weighting_details 'calc w=1/[\s^2^(Fo^2^)+(0.0213P)^2^+0.7069P] where P=(Fo^2^+2Fc^2^)/3'
_refine_ls_weighting_scheme calc
_refine_ls_wR_factor_gt 0.0470
_refine_ls_wR_factor_ref 0.0474
_reflns_number_gt 6286
_reflns_number_total 6533
_reflns_threshold_expression I>2\s(I)
_cod_data_source_file c5dt00735f2.cif
_cod_data_source_block Compound8
_cod_depositor_comments
;
The following automatic conversions were performed:

'_symmetry_cell_setting' value 'Orthorhombic' changed to
'orthorhombic' according to
/usr/data/users/saulius/crontab/automatic-downloads/rss-feeds/RSC/lib/dictionaries/cif_core.dic
dictionary named 'cif_core.dic' version 2.4.2 from 2011-04-26.

Automatic conversion script
Id: cif_fix_values 3143 2015-03-26 13:38:13Z robertas 

 Adding full bibliography for 7034690--7034700.cif.
;
_cod_database_code 7034697

loop_
_symmetry_equiv_pos_site_id
_symmetry_equiv_pos_as_xyz
1 x,y,z
2 1/2-x,-y,1/2+z
3 1/2+x,1/2-y,-z
4 -x,1/2+y,1/2-z

loop_
_atom_site_aniso_label
_atom_site_aniso_U_11
_atom_site_aniso_U_22
_atom_site_aniso_U_33
_atom_site_aniso_U_23
_atom_site_aniso_U_13
_atom_site_aniso_U_12
F1 0.0508(9) 0.0246(8) 0.0501(10) -0.0095(7) -0.0198(8) -0.0028(7)
F2 0.0388(8) 0.0375(8) 0.0502(9) 0.0202(7) -0.0098(7) -0.0148(8)
F3 0.0381(9) 0.0570(11) 0.0240(7) 0.0035(7) 0.0062(7) -0.0057(9)
F4 0.0341(7) 0.0328(8) 0.0330(8) 0.0069(7) 0.0082(7) -0.0069(6)
F5 0.0461(9) 0.0493(11) 0.0274(7) -0.0112(8) 0.0056(7) 0.0025(8)
N1 0.0223(8) 0.0209(8) 0.0207(8) -0.0017(7) -0.0032(7) 0.0010(6)
N2 0.0231(9) 0.0283(9) 0.0241(9) -0.0077(7) 0.0011(8) -0.0020(9)
C1 0.0245(9) 0.0220(9) 0.0199(10) -0.0038(9) 0.0011(9) 0.0014(7)
C2 0.0229(11) 0.0340(12) 0.0239(11) -0.0020(9) -0.0023(8) 0.0044(8)
C3 0.0263(11) 0.0261(10) 0.0233(10) 0.0017(8) -0.0022(9) 0.0026(9)
C4 0.0215(10) 0.0275(12) 0.0307(12) -0.0056(9) -0.0048(10) 0.0030(9)
C5 0.0202(9) 0.0245(10) 0.0205(10) -0.0010(8) -0.0034(8) -0.0013(8)
C6 0.0225(10) 0.0241(10) 0.0234(11) 0.0014(8) -0.0010(9) -0.0041(8)
C7 0.0273(11) 0.0326(12) 0.0210(11) -0.0039(9) -0.0034(9) -0.0007(9)
C8 0.0305(12) 0.0222(11) 0.0317(13) -0.0025(9) -0.0135(10) -0.0022(9)
C9 0.0266(11) 0.0289(12) 0.0311(12) 0.0097(9) -0.0090(9) -0.0074(9)
C10 0.0227(10) 0.0351(13) 0.0223(10) 0.0043(9) -0.0032(9) -0.0038(9)
C11 0.0401(13) 0.0203(11) 0.0354(14) -0.0009(10) -0.0012(12) 0.0057(10)
C12 0.073(3) 0.0359(15) 0.0386(16) 0.0127(13) 0.0042(16) 0.0092(16)
C13 0.0388(14) 0.0348(14) 0.0502(19) -0.0085(13) -0.0083(13) 0.0162(12)
C14 0.0295(13) 0.0423(16) 0.0489(17) -0.0203(14) 0.0055(12) -0.0112(12)
Re1 0.0238(1) 0.0268(1) 0.0274(1) 0.0076(1) -0.0002(1) -0.0027(1)
O1 0.0394(12) 0.193(4) 0.0327(12) 0.0182(18) -0.0037(9) -0.031(2)
O2 0.0503(14) 0.0410(13) 0.0841(18) 0.0049(13) 0.0331(13) -0.0085(11)
O3 0.0375(11) 0.120(3) 0.0380(11) 0.0257(15) -0.0073(9) 0.0157(15)
O4 0.072(2) 0.0290(13) 0.205(4) -0.023(2) 0.014(3) -0.0099(13)

loop_
_atom_site_label
_atom_site_type_symbol
_atom_site_thermal_displace_type
_atom_site_fract_x
_atom_site_fract_y
_atom_site_fract_z
_atom_site_occupancy
_atom_site_U_iso_or_equiv
_atom_site_calc_flag
_atom_site_refinement_flags
F1 F Uani -0.0259(2) 0.47956(14) -0.02976(12) 1.000 0.0418(5) d .
F2 F Uani -0.15413(18) 0.52290(16) 0.12262(12) 1.000 0.0422(5) d .
F3 F Uani -0.1478(2) 0.73606(17) 0.19069(10) 1.000 0.0397(5) d .
F4 F Uani 0.10140(17) 0.86959(14) -0.05118(11) 1.000 0.0333(4) d .
F5 F Uani 0.1036(2) 0.65297(17) -0.11700(11) 1.000 0.0409(5) d .
N1 N Uani 0.11113(19) 0.96263(16) 0.14076(13) 1.000 0.0213(5) d .
N2 N Uani 0.2900(2) 1.06063(18) 0.18206(13) 1.000 0.0252(5) d .
C1 C Uani 0.1660(2) 1.06918(18) 0.14272(16) 1.000 0.0221(5) d .
C2 C Uani 0.3130(2) 0.9479(2) 0.20617(16) 1.000 0.0269(7) d .
C3 C Uani 0.2013(3) 0.8872(2) 0.18115(15) 1.000 0.0252(6) d .
C4 C Uani -0.0269(2) 0.9298(2) 0.10714(17) 1.000 0.0266(7) d .
C5 C Uani -0.0242(2) 0.8091(2) 0.07079(15) 1.000 0.0217(6) d .
C6 C Uani 0.0384(2) 0.7841(2) -0.00734(15) 1.000 0.0233(6) d .
C7 C Uani 0.0396(3) 0.6745(2) -0.04159(16) 1.000 0.0270(7) d .
C8 C Uani -0.0254(3) 0.5864(2) 0.00259(17) 1.000 0.0281(7) d .
C9 C Uani -0.0900(3) 0.6082(2) 0.08035(17) 1.000 0.0289(7) d .
C10 C Uani -0.0867(3) 0.7179(2) 0.11339(16) 1.000 0.0267(6) d .
C11 C Uani 0.1070(3) 1.1781(2) 0.10698(18) 1.000 0.0319(7) d .
C12 C Uani 0.1265(5) 1.1851(3) 0.0080(2) 1.000 0.0492(12) d .
C13 C Uani -0.0440(3) 1.2004(3) 0.1330(2) 1.000 0.0413(9) d .
C14 C Uani 0.3911(3) 1.1531(3) 0.1957(2) 1.000 0.0402(9) d .
Re1 Re Uani -0.21791(1) 0.98840(1) -0.14783(1) 1.000 0.0260(1) d .
O1 O Uani -0.2287(3) 1.0023(4) -0.03815(16) 1.000 0.0884(14) d .
O2 O Uani -0.0879(3) 1.0754(2) -0.1836(2) 1.000 0.0585(9) d .
O3 O Uani -0.3737(2) 1.0290(3) -0.19254(15) 1.000 0.0652(11) d .
O4 O Uani -0.1771(4) 0.8519(2) -0.1742(3) 1.000 0.1020(16) d .
H2 H Uiso 0.39280 0.91870 0.23500 1.000 0.0320 c R
H3 H Uiso 0.18690 0.80720 0.18970 1.000 0.0300 c R
H4A H Uiso -0.05520 0.98440 0.06130 1.000 0.0320 c R
H4B H Uiso -0.09620 0.93420 0.15440 1.000 0.0320 c R
H11 H Uiso 0.16300 1.24230 0.13230 1.000 0.0380 c R
H12A H Uiso 0.07180 1.12440 -0.02000 1.000 0.0740 c R
H12B H Uiso 0.22500 1.17480 -0.00620 1.000 0.0740 c R
H12C H Uiso 0.09520 1.26040 -0.01270 1.000 0.0740 c R
H13A H Uiso -0.06410 1.28290 0.12840 1.000 0.0620 c R
H13B H Uiso -0.05860 1.17520 0.19280 1.000 0.0620 c R
H13C H Uiso -0.10610 1.15750 0.09450 1.000 0.0620 c R
H14A H Uiso 0.40280 1.19670 0.14190 1.000 0.0600 c R
H14B H Uiso 0.48060 1.11980 0.21280 1.000 0.0600 c R
H14C H Uiso 0.35780 1.20460 0.24140 1.000 0.0600 c R

loop_
_atom_type_symbol
_atom_type_description
_atom_type_scat_dispersion_real
_atom_type_scat_dispersion_imag
_atom_type_scat_source
C C 0.0033 0.0016 ' International Tables Vol C Tables 4.2.6.8 and 6.1.1.4'
H H 0.0000 0.0000 ' International Tables Vol C Tables 4.2.6.8 and 6.1.1.4'
F F 0.0171 0.0103 ' International Tables Vol C Tables 4.2.6.8 and 6.1.1.4'
N N 0.0061 0.0033 ' International Tables Vol C Tables 4.2.6.8 and 6.1.1.4'
O O 0.0106 0.0060 ' International Tables Vol C Tables 4.2.6.8 and 6.1.1.4'
Re Re -1.0185 7.2310 ' International Tables Vol C Tables 4.2.6.8 and 6.1.1.4'

loop_
_geom_angle_atom_site_label_1
_geom_angle_atom_site_label_2
_geom_angle_atom_site_label_3
_geom_angle
_geom_angle_publ_flag
O1 Re1 O2 108.15(16) yes
O1 Re1 O3 108.70(13) yes
O1 Re1 O4 110.1(2) yes
O2 Re1 O3 110.39(14) yes
O2 Re1 O4 108.03(16) yes
O3 Re1 O4 111.41(18) yes
C3 N1 C4 124.05(19) yes
C1 N1 C3 109.06(19) yes
C1 N1 C4 126.76(19) yes
C2 N2 C14 123.4(2) yes
C1 N2 C14 127.0(2) yes
C1 N2 C2 109.58(19) yes
N2 C1 C11 124.6(2) yes
N1 C1 N2 106.90(19) yes
N1 C1 C11 128.5(2) yes
N2 C2 C3 107.01(19) yes
N1 C3 C2 107.4(2) yes
N1 C4 C5 110.80(17) yes
C4 C5 C6 121.9(2) no
C4 C5 C10 121.7(2) no
C6 C5 C10 116.4(2) no
F4 C6 C7 119.0(2) yes
F4 C6 C5 118.8(2) yes
C5 C6 C7 122.3(2) no
F5 C7 C6 120.6(2) yes
F5 C7 C8 120.0(2) yes
C6 C7 C8 119.4(2) no
C7 C8 C9 120.0(2) no
F1 C8 C9 119.7(2) yes
F1 C8 C7 120.3(2) yes
F2 C9 C8 119.9(2) yes
F2 C9 C10 121.1(2) yes
C8 C9 C10 119.0(2) no
F3 C10 C5 119.4(2) yes
F3 C10 C9 117.7(2) yes
C5 C10 C9 122.9(2) no
C1 C11 C13 114.1(2) no
C1 C11 C12 111.4(2) no
C12 C11 C13 111.5(3) no
N2 C2 H2 127.00 no
C3 C2 H2 126.00 no
C2 C3 H3 126.00 no
N1 C3 H3 126.00 no
C5 C4 H4A 109.00 no
C5 C4 H4B 109.00 no
N1 C4 H4B 109.00 no
N1 C4 H4A 110.00 no
H4A C4 H4B 108.00 no
C12 C11 H11 106.00 no
C1 C11 H11 106.00 no
C13 C11 H11 106.00 no
C11 C12 H12C 109.00 no
C11 C12 H12A 110.00 no
C11 C12 H12B 109.00 no
H12A C12 H12C 109.00 no
H12B C12 H12C 109.00 no
H12A C12 H12B 109.00 no
H13A C13 H13B 109.00 no
H13A C13 H13C 109.00 no
C11 C13 H13A 110.00 no
C11 C13 H13B 109.00 no
C11 C13 H13C 109.00 no
H13B C13 H13C 109.00 no
H14B C14 H14C 110.00 no
N2 C14 H14A 109.00 no
N2 C14 H14B 109.00 no
N2 C14 H14C 110.00 no
H14A C14 H14B 109.00 no
H14A C14 H14C 109.00 no

loop_
_geom_bond_atom_site_label_1
_geom_bond_atom_site_label_2
_geom_bond_distance
_geom_bond_publ_flag
Re1 O3 1.717(2) yes
Re1 O4 1.684(3) yes
Re1 O1 1.706(3) yes
Re1 O2 1.701(3) yes
F1 C8 1.339(3) yes
F2 C9 1.338(3) yes
F3 C10 1.348(3) yes
F4 C6 1.347(3) yes
F5 C7 1.342(3) yes
N1 C4 1.477(3) yes
N1 C1 1.347(3) yes
N1 C3 1.383(3) yes
N2 C14 1.465(4) yes
N2 C2 1.380(3) yes
N2 C1 1.343(3) yes
C1 C11 1.493(3) no
C2 C3 1.343(3) no
C4 C5 1.511(3) no
C5 C6 1.381(3) no
C5 C10 1.385(3) no
C6 C7 1.379(3) no
C7 C8 1.381(4) no
C8 C9 1.377(4) no
C9 C10 1.374(3) no
C11 C12 1.543(4) no
C11 C13 1.530(4) no
C2 H2 0.9500 no
C3 H3 0.9500 no
C4 H4B 0.9900 no
C4 H4A 0.9900 no
C11 H11 1.0000 no
C12 H12A 0.9800 no
C12 H12B 0.9800 no
C12 H12C 0.9800 no
C13 H13A 0.9800 no
C13 H13B 0.9800 no
C13 H13C 0.9800 no
C14 H14B 0.9800 no
C14 H14C 0.9800 no
C14 H14A 0.9800 no

loop_
_geom_hbond_atom_site_label_D
_geom_hbond_atom_site_label_H
_geom_hbond_atom_site_label_A
_geom_hbond_distance_DH
_geom_hbond_distance_HA
_geom_hbond_distance_DA
_geom_hbond_angle_DHA
_geom_hbond_site_symmetry_A
_geom_hbond_publ_flag
C2 H2 O2 0.9500 2.2600 3.159(4) 157.00 2_575 yes
C3 H3 O4 0.9500 2.2800 3.017(4) 134.00 3_565 yes
C4 H4A O1 0.9900 2.2800 3.086(4) 138.00 . yes
C4 H4B F3 0.9900 2.4200 2.844(3) 105.00 . yes
C4 H4B O3 0.9900 2.4200 3.276(3) 144.00 2_475 yes
C14 H14B O4 0.9800 2.6000 3.410(5) 140.00 2_575 yes
C14 H14C F3 0.9800 2.3100 3.082(4) 135.00 4_555 yes

loop_
_geom_torsion_atom_site_label_1
_geom_torsion_atom_site_label_2
_geom_torsion_atom_site_label_3
_geom_torsion_atom_site_label_4
_geom_torsion
_geom_torsion_publ_flag
C3 N1 C1 N2 1.3(3) no
C4 N1 C1 N2 177.2(2) no
C3 N1 C1 C11 179.7(2) no
C4 N1 C1 C11 -4.4(4) no
C3 N1 C4 C5 -35.5(3) no
C1 N1 C3 C2 -1.3(3) no
C4 N1 C3 C2 -177.4(2) no
C1 N1 C4 C5 149.1(2) no
C14 N2 C1 N1 177.0(2) no
C2 N2 C1 C11 -179.3(2) no
C14 N2 C1 C11 -1.5(4) no
C2 N2 C1 N1 -0.8(3) no
C1 N2 C2 C3 0.0(3) no
C14 N2 C2 C3 -177.9(2) no
N2 C1 C11 C12 100.3(3) no
N1 C1 C11 C12 -77.9(4) no
N1 C1 C11 C13 49.5(4) no
N2 C1 C11 C13 -132.3(3) no
N2 C2 C3 N1 0.8(3) no
N1 C4 C5 C6 -74.1(3) no
N1 C4 C5 C10 107.1(2) no
C4 C5 C6 F4 1.5(3) no
C4 C5 C6 C7 -179.0(2) no
C10 C5 C6 F4 -179.6(2) no
C10 C5 C6 C7 -0.2(3) no
C4 C5 C10 F3 -2.2(4) no
C4 C5 C10 C9 177.7(2) no
C6 C5 C10 F3 179.0(2) no
C6 C5 C10 C9 -1.2(4) no
F4 C6 C7 F5 0.6(4) no
F4 C6 C7 C8 -179.6(2) no
C5 C6 C7 F5 -178.8(2) no
C5 C6 C7 C8 1.0(4) no
F5 C7 C8 F1 -0.5(4) no
F5 C7 C8 C9 179.4(3) no
C6 C7 C8 F1 179.7(2) no
C6 C7 C8 C9 -0.4(4) no
F1 C8 C9 F2 -0.7(4) no
F1 C8 C9 C10 179.0(3) no
C7 C8 C9 F2 179.3(3) no
C7 C8 C9 C10 -1.0(4) no
F2 C9 C10 F3 1.4(4) no
F2 C9 C10 C5 -178.5(2) no
C8 C9 C10 F3 -178.4(2) no
C8 C9 C10 C5 1.8(4) no
